data_2236787
loop_
_publ_author_name
'Ziegler, Christopher J.'
'Nemykin, Victor N.'

_publ_section_title
;
 2,5-Diaminothiophene-3,4-dicarbonitrile
;
_journal_coeditor_code ZS2223
_journal_issue 9
_journal_name_full 'Acta Crystallographica Section E'
_journal_page_first o2693
_journal_paper_doi 10.1107/S1600536812034678
_journal_volume 68
_journal_year 2012
_chemical_formula_iupac 'C6 H4 N4 S'
_chemical_formula_moiety 'C6 H4 N4 S'
_chemical_formula_sum 'C6 H4 N4 S'
_chemical_formula_weight 164.19
_chemical_melting_point 513
_chemical_name_common 2,5-diamino-3,4-dicyanothiophene
_chemical_name_systematic 2,5-Diaminothiophene-3,4-dicarbonitrile
_space_group_IT_number 60
_symmetry_cell_setting orthorhombic
_symmetry_space_group_name_Hall '-P 2n 2ab'
_symmetry_space_group_name_H-M 'P b c n'
_atom_sites_solution_hydrogens geom
_atom_sites_solution_primary direct
_cell_angle_alpha 90
_cell_angle_beta 90
_cell_angle_gamma 90
_cell_formula_units_Z 4
_cell_length_a 3.9231(2)
_cell_length_b 13.8213(12)
_cell_length_c 12.6465(11)
_cell_measurement_reflns_used 783
_cell_measurement_temperature 123
_cell_measurement_theta_max 27
_cell_measurement_theta_min 2
_cell_volume 685.72(9)
_computing_cell_refinement 'HKL-2000 (Otwinowski & Minor, 1997)'
_computing_data_collection 'CrystalClear (Rigaku, 2009)'
_computing_data_reduction 'CrystalClear (Rigaku, 2009)'
_computing_molecular_graphics 'CAMERON (Watkin <i>et al.</i>, 1996)'
_computing_publication_material 'CRYSTALS (Betteridge <i>et al.</i>, 2003)'
_computing_structure_refinement 'CRYSTALS (Betteridge <i>et al.</i>, 2003)'
_computing_structure_solution 'SHELXS86 (Sheldrick, 2008)'
_diffrn_ambient_temperature 123
_diffrn_measured_fraction_theta_full 0.993
_diffrn_measured_fraction_theta_max 0.992
_diffrn_measurement_device Serial
_diffrn_measurement_device_type 'Rigaku RAPID II'
_diffrn_measurement_method '\w scans'
_diffrn_radiation_monochromator graphite
_diffrn_radiation_source 'Mo Ka'
_diffrn_radiation_type 'Mo K\a'
_diffrn_radiation_wavelength 0.71073
_diffrn_reflns_av_R_equivalents 0.054
_diffrn_reflns_limit_h_max 5
_diffrn_reflns_limit_h_min -5
_diffrn_reflns_limit_k_max 17
_diffrn_reflns_limit_k_min -13
_diffrn_reflns_limit_l_max 16
_diffrn_reflns_limit_l_min -13
_diffrn_reflns_number 2260
_diffrn_reflns_theta_full 26.931
_diffrn_reflns_theta_max 27.481
_diffrn_reflns_theta_min 3.360
_diffrn_standards_decay_% 0.00
_diffrn_standards_interval_time 2
_diffrn_standards_number 783
_exptl_absorpt_coefficient_mu 0.398
_exptl_absorpt_correction_T_max 0.94
_exptl_absorpt_correction_T_min 0.69
_exptl_absorpt_correction_type psi-scan
_exptl_absorpt_process_details '(North <i>et al.</i>, 1968)'
_exptl_crystal_colour brown
_exptl_crystal_density_diffrn 1.590
_exptl_crystal_density_method 'not measured'
_exptl_crystal_description plate
_exptl_crystal_F_000 336
_exptl_crystal_size_max 0.410
_exptl_crystal_size_mid 0.240
_exptl_crystal_size_min 0.160
_refine_diff_density_max 0.65
_refine_diff_density_min -0.63
_refine_ls_extinction_coef 0.0
_refine_ls_extinction_method None
_refine_ls_goodness_of_fit_ref 0.9931
_refine_ls_hydrogen_treatment constr
_refine_ls_matrix_type full
_refine_ls_number_parameters 51
_refine_ls_number_reflns 769
_refine_ls_number_restraints 0
_refine_ls_R_factor_all 0.0838
_refine_ls_R_factor_gt 0.0530
_refine_ls_shift/su_max 0.0000992
_refine_ls_shift/su_mean 0.0000128
_refine_ls_structure_factor_coef Fsqd
_refine_ls_weighting_details
;
 Method, part 1, Chebychev polynomial, (Watkin, 1994; Prince, 1982)
 [weight] = 1.0/[A~0~*T~0~(x)+A~1~*T~1~(x) ... +A~n-1~]*T~n-1~(x)]
 where A~i~ are the Chebychev coefficients listed below and x= Fcalc/Fmax
 Method = Robust Weighting (Prince, 1982)
 W = [weight] * [1-(deltaF/6*sigmaF)^2^]^2^
 A~i~ are:  57.9 74.5 21.5
;
_refine_ls_weighting_scheme calc
_refine_ls_wR_factor_all 0.1162
_refine_ls_wR_factor_gt 0.0845
_refine_ls_wR_factor_ref 0.1162
_reflns_number_gt 492
_reflns_number_total 783
_reflns_threshold_expression I>2\s(I)
_cod_data_source_file zs2223.cif
_cod_data_source_block I
_cod_original_sg_symbol_H-M 'P b c n '
_cod_database_code 2236787
_cod_database_fobs_code 2236787

loop_
_symmetry_equiv_pos_as_xyz
x,y,z
-x,-y,-z
-x+1/2,y+1/2,z
x+1/2,-y+1/2,-z
x,-y,z+1/2
-x,y,-z+1/2
-x+1/2,-y+1/2,z+1/2
x+1/2,y+1/2,-z+1/2

loop_
_atom_site_type_symbol
_atom_site_label
_atom_site_fract_x
_atom_site_fract_y
_atom_site_fract_z
_atom_site_U_iso_or_equiv
_atom_site_adp_type
_atom_site_occupancy
S S1 1.0000 0.75078(10) 0.7500 0.0189 Uani 1.0000
C C1 0.8517(10) 0.6628(3) 0.6618(3) 0.0184 Uani 1.0000
N N1 0.7035(9) 0.6908(2) 0.5697(2) 0.0205 Uani 1.0000
H H2 0.6326 0.6473 0.5246 0.0500 Uiso 1.0000
H H1 0.6790 0.7530 0.5557 0.0500 Uiso 1.0000
C C2 0.9146(10) 0.5716(3) 0.6988(3) 0.0188 Uani 1.0000
C C3 0.8190(10) 0.4873(3) 0.6416(3) 0.0211 Uani 1.0000
N N2 0.7390(11) 0.4203(2) 0.5938(3) 0.0286 Uani 1.0000

loop_
_atom_site_aniso_label
_atom_site_aniso_U_11
_atom_site_aniso_U_22
_atom_site_aniso_U_33
_atom_site_aniso_U_12
_atom_site_aniso_U_13
_atom_site_aniso_U_23
S1 0.0243(7) 0.0137(5) 0.0188(6) 0.0000 -0.0041(6) 0.0000
C1 0.0202(19) 0.0184(17) 0.0166(16) -0.0027(16) 0.0025(15) -0.0009(13)
N1 0.0285(19) 0.0152(14) 0.0177(14) 0.0003(14) -0.0060(14) 0.0012(11)
C2 0.023(2) 0.0153(16) 0.0181(17) -0.0018(15) 0.0016(16) -0.0027(14)
C3 0.024(2) 0.0213(19) 0.0176(17) 0.0006(17) -0.0003(16) 0.0021(15)
N2 0.040(2) 0.0205(16) 0.0249(17) -0.0053(17) -0.0034(18) -0.0021(13)

loop_
_atom_type_symbol
_atom_type_scat_Cromer_Mann_a1
_atom_type_scat_Cromer_Mann_a2
_atom_type_scat_Cromer_Mann_a3
_atom_type_scat_Cromer_Mann_a4
_atom_type_scat_Cromer_Mann_b1
_atom_type_scat_Cromer_Mann_b2
_atom_type_scat_Cromer_Mann_b3
_atom_type_scat_Cromer_Mann_b4
_atom_type_scat_Cromer_Mann_c
_atom_type_scat_dispersion_real
_atom_type_scat_dispersion_imag
_atom_type_scat_source
C 2.3100 1.0200 1.5886 0.8650 20.8439 10.2075 0.5687 51.6512 0.2156 0.0033 0.0016 'International Tables Vol C 4.2.6.8 and 6.1.1.4'
H 0.4930 0.3229 0.1402 0.0408 10.5109 26.1257 3.1424 57.7998 0.0030 0.0000 0.0000 'International Tables Vol C 4.2.6.8 and 6.1.1.4'
N 12.2126 3.1322 2.0125 1.1663 0.0057 9.8933 28.9975 0.5826 -11.5290 0.0061 0.0033 'International Tables Vol C 4.2.6.8 and 6.1.1.4'
S 6.9053 5.2034 1.4379 1.5863 1.4679 22.2151 0.2536 56.1720 0.8669 0.1246 0.1234 'International Tables Vol C 4.2.6.8 and 6.1.1.4'

loop_
_geom_angle_atom_site_label_1
_geom_angle_atom_site_label_2
_geom_angle_atom_site_label_3
_geom_angle_site_symmetry_1
_geom_angle
_geom_angle_publ_flag
C1 S1 C1 6_756 91.9(3) no
S1 C1 N1 . 119.4(3) no
S1 C1 C2 . 111.3(3) no
N1 C1 C2 . 129.3(3) no
C1 N1 H2 . 120.0 no
C1 N1 H1 . 119.8 no
H2 N1 H1 . 120.2 no
C2 C2 C1 6_756 112.8(2) no
C2 C2 C3 6_756 125.0(2) no
C1 C2 C3 . 122.3(3) no
C2 C3 N2 . 178.6(4) no

loop_
_geom_bond_atom_site_label_1
_geom_bond_atom_site_label_2
_geom_bond_site_symmetry_2
_geom_bond_distance
_geom_bond_publ_flag
S1 C1 6_756 1.750(4) no
S1 C1 . 1.750(4) no
C1 N1 . 1.358(5) no
C1 C2 . 1.367(5) no
N1 H2 . 0.874 no
N1 H1 . 0.884 no
C2 C2 6_756 1.458(7) no
C2 C3 . 1.422(5) no
C3 N2 . 1.149(5) no

loop_
_geom_hbond_atom_site_label_D
_geom_hbond_atom_site_label_H
_geom_hbond_atom_site_label_A
_geom_hbond_site_symmetry_A
_geom_hbond_distance_DH
_geom_hbond_distance_HA
_geom_hbond_distance_DA
_geom_hbond_angle_DHA
_geom_hbond_publ_flag
N1 H2 N2 2_666 0.87 2.29 3.106(5) 156 yes
N1 H1 N2 3_655 0.88 2.38 3.196(5) 153 yes
